data_2238298
loop_
_publ_author_name
'Guo, Y. Z.'
'Song, Y. Z.'
'Liu, J. G.'
'Yang, S. Y.'

_publ_section_title
;
 8-Chloromethyl-5-(2,5-dioxooxolan-3-yl)-3,3a,4,5-tetrahydro-1<i>H</i>-naphtho[1,2-<i>c</i>]furan-1,3-dione
;
_journal_coeditor_code ZP2004
_journal_issue 7
_journal_name_full 'Acta Crystallographica Section E'
_journal_page_first o1031
_journal_page_last o1032
_journal_paper_doi 10.1107/S1600536813014943
_journal_volume 69
_journal_year 2013
_chemical_formula_iupac 'C17 H13 Cl O6'
_chemical_formula_moiety 'C17 H13 Cl O6'
_chemical_formula_sum 'C17 H13 Cl O6'
_chemical_formula_weight 348.72
_chemical_melting_point 502
_chemical_name_systematic
8-Chloromethyl-5-(2,5-dioxooxolan-3-yl)-3,3a,4,5-tetrahydro-1<i>H</i>-naphtho[1,2-<i>c</i>]furan-1,3-dione
_space_group_IT_number 2
_symmetry_cell_setting triclinic
_symmetry_space_group_name_Hall '-P 1'
_symmetry_space_group_name_H-M 'P -1'
_atom_sites_solution_hydrogens geom
_atom_sites_solution_primary direct
_atom_sites_solution_secondary difmap
_audit_creation_method SHELXL-97
_cell_angle_alpha 80.937(9)
_cell_angle_beta 75.365(8)
_cell_angle_gamma 79.614(8)
_cell_formula_units_Z 2
_cell_length_a 6.8988(15)
_cell_length_b 9.140(2)
_cell_length_c 11.950(3)
_cell_measurement_reflns_used 2542
_cell_measurement_temperature 173(2)
_cell_measurement_theta_max 27.48
_cell_measurement_theta_min 2.28
_cell_volume 712.1(3)
_computing_cell_refinement 'CrystalClear (Rigaku, 2008)'
_computing_data_collection 'CrystalClear (Rigaku, 2008)'
_computing_data_reduction 'CrystalClear (Rigaku, 2008)'
_computing_molecular_graphics 'OLEX2 (Dolomanov <i>et al.</i>, 2009)'
_computing_publication_material 'OLEX2 (Dolomanov <i>et al.</i>, 2009)'
_computing_structure_refinement 'SHELXL97 (Sheldrick, 2008)'
_computing_structure_solution 'SHELXS97 (Sheldrick, 2008)'
_diffrn_ambient_temperature 173(2)
_diffrn_measured_fraction_theta_full 0.994
_diffrn_measured_fraction_theta_max 0.994
_diffrn_measurement_device_type 'Rigaku Saturn724+ CCD'
_diffrn_measurement_method '\w scans at fixed \c = 45\%'
_diffrn_radiation_monochromator graphite
_diffrn_radiation_source 'sealed tube'
_diffrn_radiation_type MoK\a
_diffrn_radiation_wavelength 0.71073
_diffrn_reflns_av_R_equivalents 0.0354
_diffrn_reflns_av_sigmaI/netI 0.0287
_diffrn_reflns_limit_h_max 8
_diffrn_reflns_limit_h_min -8
_diffrn_reflns_limit_k_max 11
_diffrn_reflns_limit_k_min -11
_diffrn_reflns_limit_l_max 15
_diffrn_reflns_limit_l_min -15
_diffrn_reflns_number 9192
_diffrn_reflns_theta_full 27.49
_diffrn_reflns_theta_max 27.49
_diffrn_reflns_theta_min 3.09
_exptl_absorpt_coefficient_mu 0.302
_exptl_absorpt_correction_T_max 1.0000
_exptl_absorpt_correction_T_min 0.7016
_exptl_absorpt_correction_type multi-scan
_exptl_absorpt_process_details '(CrystalClear; Rigaku, 2008)'
_exptl_crystal_colour colourless
_exptl_crystal_density_diffrn 1.626
_exptl_crystal_density_method 'not measured'
_exptl_crystal_description block
_exptl_crystal_F_000 360
_exptl_crystal_size_max 0.41
_exptl_crystal_size_mid 0.21
_exptl_crystal_size_min 0.15
_refine_diff_density_max 0.382
_refine_diff_density_min -0.439
_refine_ls_extinction_method none
_refine_ls_goodness_of_fit_ref 1.102
_refine_ls_hydrogen_treatment constr
_refine_ls_matrix_type full
_refine_ls_number_parameters 217
_refine_ls_number_reflns 3238
_refine_ls_number_restraints 0
_refine_ls_restrained_S_all 1.102
_refine_ls_R_factor_all 0.0456
_refine_ls_R_factor_gt 0.0423
_refine_ls_shift/su_max 0.001
_refine_ls_shift/su_mean 0.000
_refine_ls_structure_factor_coef Fsqd
_refine_ls_weighting_details 'calc w=1/[\s^2^(Fo^2^)+(0.0492P)^2^+0.3488P] where P=(Fo^2^+2Fc^2^)/3'
_refine_ls_weighting_scheme calc
_refine_ls_wR_factor_gt 0.1057
_refine_ls_wR_factor_ref 0.1081
_reflns_number_gt 3034
_reflns_number_total 3238
_reflns_threshold_expression I>2sigma(I)
_cod_data_source_file zp2004.cif
_cod_data_source_block I
_cod_original_sg_symbol_Hall '-p 1'
_cod_database_code 2238298
_cod_database_fobs_code 2238298

loop_
_symmetry_equiv_pos_as_xyz
'x, y, z'
'-x, -y, -z'

loop_
_atom_site_type_symbol
_atom_site_label
_atom_site_fract_x
_atom_site_fract_y
_atom_site_fract_z
_atom_site_U_iso_or_equiv
_atom_site_adp_type
_atom_site_calc_flag
_atom_site_refinement_flags
_atom_site_occupancy
_atom_site_symmetry_multiplicity
Cl Cl1 1.05131(7) -0.07996(5) 0.86631(4) 0.03800(15) Uani d . 1 1
O O1 0.26974(19) 0.57365(14) 0.98000(10) 0.0314(3) Uani d . 1 1
O O2 0.50528(18) 0.64807(13) 0.82479(10) 0.0277(3) Uani d . 1 1
O O3 0.70203(18) 0.68985(14) 0.64654(11) 0.0303(3) Uani d . 1 1
O O4 -0.16049(18) 0.33284(13) 0.54844(11) 0.0301(3) Uani d . 1 1
O O5 0.05290(17) 0.11884(12) 0.56476(10) 0.0258(3) Uani d . 1 1
O O6 0.31175(19) -0.05753(13) 0.59407(11) 0.0307(3) Uani d . 1 1
C C1 0.3305(2) 0.58452(17) 0.87724(14) 0.0236(3) Uani d . 1 1
C C2 0.2441(2) 0.53951(17) 0.78490(14) 0.0217(3) Uani d . 1 1
H H2 0.1206 0.6131 0.7772 0.026 Uiso calc R 1 1
C C3 0.4071(2) 0.56388(18) 0.67298(14) 0.0241(3) Uani d . 1 1
H H3A 0.4742 0.4670 0.6448 0.029 Uiso calc R 1 1
H H3B 0.3475 0.6268 0.6112 0.029 Uiso calc R 1 1
C C4 0.5553(2) 0.64167(17) 0.70584(14) 0.0229(3) Uani d . 1 1
C C5 0.1782(2) 0.38204(17) 0.82204(13) 0.0198(3) Uani d . 1 1
H H5 0.1048 0.3789 0.9058 0.024 Uiso calc R 1 1
C C6 0.0298(2) 0.35351(18) 0.75498(14) 0.0228(3) Uani d . 1 1
H H6A -0.0792 0.4403 0.7555 0.027 Uiso calc R 1 1
H H6B -0.0331 0.2643 0.7946 0.027 Uiso calc R 1 1
C C7 0.1347(2) 0.32835(17) 0.62825(14) 0.0209(3) Uani d . 1 1
H H7 0.1755 0.4237 0.5823 0.025 Uiso calc R 1 1
C C8 -0.0087(2) 0.26947(18) 0.57545(14) 0.0235(3) Uani d . 1 1
C C9 0.2381(2) 0.07047(18) 0.59505(13) 0.0226(3) Uani d . 1 1
C C10 0.3176(2) 0.20368(16) 0.61997(13) 0.0194(3) Uani d . 1 1
H H10 0.4219 0.2337 0.5491 0.023 Uiso calc R 1 1
C C11 0.4192(2) 0.17137(16) 0.72211(13) 0.0183(3) Uani d . 1 1
C C12 0.3571(2) 0.25765(16) 0.81480(13) 0.0190(3) Uani d . 1 1
C C13 0.4641(2) 0.22721(17) 0.90297(13) 0.0222(3) Uani d . 1 1
H H13 0.4250 0.2865 0.9658 0.027 Uiso calc R 1 1
C C14 0.6257(2) 0.11244(17) 0.90047(14) 0.0237(3) Uani d . 1 1
H H14 0.6960 0.0934 0.9614 0.028 Uiso calc R 1 1
C C15 0.6854(2) 0.02504(17) 0.80893(14) 0.0213(3) Uani d . 1 1
C C16 0.5840(2) 0.05678(17) 0.71949(13) 0.0206(3) Uani d . 1 1
H H16 0.6274 -0.0003 0.6554 0.025 Uiso calc R 1 1
C C17 0.8514(2) -0.10779(18) 0.80455(15) 0.0259(3) Uani d . 1 1
H H17A 0.9082 -0.1267 0.7225 0.031 Uiso calc R 1 1
H H17B 0.7930 -0.1975 0.8474 0.031 Uiso calc R 1 1

loop_
_atom_site_aniso_label
_atom_site_aniso_U_11
_atom_site_aniso_U_22
_atom_site_aniso_U_33
_atom_site_aniso_U_12
_atom_site_aniso_U_13
_atom_site_aniso_U_23
Cl1 0.0321(2) 0.0391(3) 0.0504(3) 0.00849(18) -0.0251(2) -0.0182(2)
O1 0.0324(6) 0.0352(7) 0.0283(6) -0.0042(5) -0.0050(5) -0.0130(5)
O2 0.0287(6) 0.0309(6) 0.0285(6) -0.0087(5) -0.0100(5) -0.0079(5)
O3 0.0303(6) 0.0306(6) 0.0324(7) -0.0097(5) -0.0082(5) -0.0032(5)
O4 0.0269(6) 0.0288(6) 0.0394(7) -0.0020(5) -0.0181(5) -0.0038(5)
O5 0.0256(6) 0.0227(6) 0.0339(6) -0.0028(4) -0.0137(5) -0.0070(5)
O6 0.0334(6) 0.0226(6) 0.0396(7) 0.0017(5) -0.0136(5) -0.0118(5)
C1 0.0232(7) 0.0202(7) 0.0292(8) 0.0000(6) -0.0082(6) -0.0084(6)
C2 0.0205(7) 0.0191(7) 0.0277(8) 0.0003(6) -0.0092(6) -0.0072(6)
C3 0.0286(8) 0.0213(7) 0.0256(8) -0.0070(6) -0.0101(6) -0.0025(6)
C4 0.0249(8) 0.0184(7) 0.0271(8) -0.0007(6) -0.0105(6) -0.0031(6)
C5 0.0172(7) 0.0202(7) 0.0224(7) -0.0011(5) -0.0041(6) -0.0062(6)
C6 0.0180(7) 0.0226(7) 0.0293(8) -0.0020(6) -0.0062(6) -0.0074(6)
C7 0.0199(7) 0.0183(7) 0.0269(8) -0.0023(5) -0.0096(6) -0.0032(6)
C8 0.0241(8) 0.0225(7) 0.0257(8) -0.0041(6) -0.0088(6) -0.0028(6)
C9 0.0237(7) 0.0238(8) 0.0220(7) -0.0023(6) -0.0075(6) -0.0055(6)
C10 0.0190(7) 0.0198(7) 0.0204(7) -0.0026(5) -0.0059(5) -0.0035(6)
C11 0.0182(7) 0.0174(7) 0.0202(7) -0.0046(5) -0.0057(5) -0.0009(5)
C12 0.0184(7) 0.0177(7) 0.0214(7) -0.0036(5) -0.0049(5) -0.0018(5)
C13 0.0266(8) 0.0203(7) 0.0207(7) -0.0045(6) -0.0059(6) -0.0040(6)
C14 0.0261(8) 0.0223(7) 0.0253(8) -0.0038(6) -0.0116(6) -0.0010(6)
C15 0.0202(7) 0.0183(7) 0.0263(8) -0.0027(5) -0.0076(6) -0.0015(6)
C16 0.0209(7) 0.0191(7) 0.0229(7) -0.0028(6) -0.0054(6) -0.0054(6)
C17 0.0254(8) 0.0209(7) 0.0345(9) -0.0002(6) -0.0137(7) -0.0050(6)

loop_
_atom_type_symbol
_atom_type_description
_atom_type_scat_dispersion_real
_atom_type_scat_dispersion_imag
_atom_type_scat_source
C C 0.0033 0.0016 'International Tables Vol C Tables 4.2.6.8 and 6.1.1.4'
H H 0.0000 0.0000 'International Tables Vol C Tables 4.2.6.8 and 6.1.1.4'
O O 0.0106 0.0060 'International Tables Vol C Tables 4.2.6.8 and 6.1.1.4'
Cl Cl 0.1484 0.1585 'International Tables Vol C Tables 4.2.6.8 and 6.1.1.4'

loop_
_geom_angle_atom_site_label_1
_geom_angle_atom_site_label_2
_geom_angle_atom_site_label_3
_geom_angle
C4 O2 C1 110.80(12)
C8 O5 C9 110.77(12)
O1 C1 O2 120.33(14)
O1 C1 C2 129.76(15)
O2 C1 C2 109.90(13)
C1 C2 C3 103.52(12)
C1 C2 C5 110.96(13)
C3 C2 C5 118.62(12)
C1 C2 H2 107.8
C3 C2 H2 107.8
C5 C2 H2 107.8
C4 C3 C2 105.08(13)
C4 C3 H3A 110.7
C2 C3 H3A 110.7
C4 C3 H3B 110.7
C2 C3 H3B 110.7
H3A C3 H3B 108.8
O3 C4 O2 120.22(14)
O3 C4 C3 129.78(15)
O2 C4 C3 109.95(13)
C12 C5 C6 110.91(12)
C12 C5 C2 112.48(12)
C6 C5 C2 112.64(13)
C12 C5 H5 106.8
C6 C5 H5 106.8
C2 C5 H5 106.8
C5 C6 C7 111.94(12)
C5 C6 H6A 109.2
C7 C6 H6A 109.2
C5 C6 H6B 109.2
C7 C6 H6B 109.2
H6A C6 H6B 107.9
C8 C7 C10 103.64(12)
C8 C7 C6 108.82(13)
C10 C7 C6 112.36(12)
C8 C7 H7 110.6
C10 C7 H7 110.6
C6 C7 H7 110.6
O4 C8 O5 120.53(14)
O4 C8 C7 129.30(15)
O5 C8 C7 110.11(13)
O6 C9 O5 120.05(15)
O6 C9 C10 130.51(15)
O5 C9 C10 109.38(13)
C9 C10 C11 114.41(12)
C9 C10 C7 103.68(12)
C11 C10 C7 116.64(12)
C9 C10 H10 107.2
C11 C10 H10 107.2
C7 C10 H10 107.2
C12 C11 C16 119.82(13)
C12 C11 C10 121.42(13)
C16 C11 C10 118.70(13)
C11 C12 C13 118.55(14)
C11 C12 C5 121.75(13)
C13 C12 C5 119.70(13)
C14 C13 C12 121.30(14)
C14 C13 H13 119.3
C12 C13 H13 119.3
C13 C14 C15 120.07(14)
C13 C14 H14 120.0
C15 C14 H14 120.0
C16 C15 C14 119.13(14)
C16 C15 C17 117.99(14)
C14 C15 C17 122.83(14)
C15 C16 C11 121.09(14)
C15 C16 H16 119.5
C11 C16 H16 119.5
C15 C17 Cl1 112.50(11)
C15 C17 H17A 109.1
Cl1 C17 H17A 109.1
C15 C17 H17B 109.1
Cl1 C17 H17B 109.1
H17A C17 H17B 107.8

loop_
_geom_bond_atom_site_label_1
_geom_bond_atom_site_label_2
_geom_bond_distance
Cl1 C17 1.7920(16)
O1 C1 1.187(2)
O2 C4 1.384(2)
O2 C1 1.393(2)
O3 C4 1.192(2)
O4 C8 1.1957(19)
O5 C8 1.3818(19)
O5 C9 1.3923(19)
O6 C9 1.189(2)
C1 C2 1.518(2)
C2 C3 1.529(2)
C2 C5 1.552(2)
C2 H2 1.0000
C3 C4 1.503(2)
C3 H3A 0.9900
C3 H3B 0.9900
C5 C12 1.515(2)
C5 C6 1.528(2)
C5 H5 1.0000
C6 C7 1.538(2)
C6 H6A 0.9900
C6 H6B 0.9900
C7 C8 1.510(2)
C7 C10 1.535(2)
C7 H7 1.0000
C9 C10 1.520(2)
C10 C11 1.520(2)
C10 H10 1.0000
C11 C12 1.395(2)
C11 C16 1.398(2)
C12 C13 1.399(2)
C13 C14 1.384(2)
C13 H13 0.9500
C14 C15 1.390(2)
C14 H14 0.9500
C15 C16 1.386(2)
C15 C17 1.509(2)
C16 H16 0.9500
C17 H17A 0.9900
C17 H17B 0.9900

loop_
_geom_hbond_atom_site_label_D
_geom_hbond_atom_site_label_H
_geom_hbond_atom_site_label_A
_geom_hbond_site_symmetry_A
_geom_hbond_distance_DH
_geom_hbond_distance_HA
_geom_hbond_distance_DA
_geom_hbond_angle_DHA
C3 H3B O4 2_566 0.99 2.51 3.420(2) 153.1
C5 H5 O1 2_567 1.00 2.59 3.386(2) 136.1
C7 H7 O4 2_566 1.00 2.51 3.468(2) 160.1
C14 H14 Cl1 . 0.95 2.75 3.1045(17) 102.9

loop_
_geom_torsion_atom_site_label_1
_geom_torsion_atom_site_label_2
_geom_torsion_atom_site_label_3
_geom_torsion_atom_site_label_4
_geom_torsion
C4 O2 C1 O1 176.48(15)
C4 O2 C1 C2 -4.14(16)
O1 C1 C2 C3 -172.78(17)
O2 C1 C2 C3 7.90(16)
O1 C1 C2 C5 -44.5(2)
O2 C1 C2 C5 136.19(13)
C1 C2 C3 C4 -8.38(15)
C5 C2 C3 C4 -131.77(13)
C1 O2 C4 O3 -179.38(14)
C1 O2 C4 C3 -1.65(17)
C2 C3 C4 O3 -175.99(16)
C2 C3 C4 O2 6.56(17)
C1 C2 C5 C12 -72.89(16)
C3 C2 C5 C12 46.72(18)
C1 C2 C5 C6 160.87(12)
C3 C2 C5 C6 -79.51(16)
C12 C5 C6 C7 -54.14(17)
C2 C5 C6 C7 72.94(16)
C5 C6 C7 C8 168.26(12)
C5 C6 C7 C10 54.08(17)
C9 O5 C8 O4 176.79(15)
C9 O5 C8 C7 -5.78(17)
C10 C7 C8 O4 -169.45(17)
C6 C7 C8 O4 70.8(2)
C10 C7 C8 O5 13.41(16)
C6 C7 C8 O5 -106.35(14)
C8 O5 C9 O6 177.93(15)
C8 O5 C9 C10 -4.67(17)
O6 C9 C10 C11 -42.1(2)
O5 C9 C10 C11 140.82(13)
O6 C9 C10 C7 -170.26(17)
O5 C9 C10 C7 12.71(16)
C8 C7 C10 C9 -15.08(15)
C6 C7 C10 C9 102.23(14)
C8 C7 C10 C11 -141.81(13)
C6 C7 C10 C11 -24.50(18)
C9 C10 C11 C12 -125.35(15)
C7 C10 C11 C12 -4.1(2)
C9 C10 C11 C16 57.57(18)
C7 C10 C11 C16 178.79(13)
C16 C11 C12 C13 0.5(2)
C10 C11 C12 C13 -176.56(13)
C16 C11 C12 C5 -179.44(13)
C10 C11 C12 C5 3.5(2)
C6 C5 C12 C11 25.70(19)
C2 C5 C12 C11 -101.46(16)
C6 C5 C12 C13 -154.22(14)
C2 C5 C12 C13 78.62(17)
C11 C12 C13 C14 -1.2(2)
C5 C12 C13 C14 178.68(14)
C12 C13 C14 C15 0.3(2)
C13 C14 C15 C16 1.5(2)
C13 C14 C15 C17 -176.01(14)
C14 C15 C16 C11 -2.3(2)
C17 C15 C16 C11 175.37(14)
C12 C11 C16 C15 1.3(2)
C10 C11 C16 C15 178.39(14)
C16 C15 C17 Cl1 147.27(13)
C14 C15 C17 Cl1 -35.2(2)
